data_4083169
loop_
_publ_author_name
'Ghisolfi, Alessio'
'Fliedel, Christophe'
'Rosa, Vitor'
'Monakhov, Kirill Yu.'
'Braunstein, Pierre'

_publ_section_title
;
 Combined Experimental and Theoretical Study of
 Bis(diphenylphosphino)(N-thioether)amine-Type Ligands in Nickel(II)
 Complexes for Catalytic Ethylene Oligomerization
;
_journal_issue 10
_journal_name_full Organometallics
_journal_page_first 2523
_journal_paper_doi 10.1021/om500141k
_journal_volume 33
_journal_year 2014
_chemical_formula_moiety 'C31 H27 Br2 N Ni P2 S2, C H2 Cl2'
_chemical_formula_sum 'C32 H29 Br2 Cl2 N Ni P2 S2'
_chemical_formula_weight 843.05
_chemical_name_systematic
;
 ?
;
_space_group_IT_number 2
_symmetry_cell_setting triclinic
_symmetry_space_group_name_Hall '-P 1'
_symmetry_space_group_name_H-M 'P -1'
_atom_sites_solution_hydrogens geom
_atom_sites_solution_primary direct
_atom_sites_solution_secondary difmap
_audit_creation_method SHELXL-97
_cell_angle_alpha 102.730(2)
_cell_angle_beta 92.299(2)
_cell_angle_gamma 101.669(2)
_cell_formula_units_Z 2
_cell_length_a 10.1913(9)
_cell_length_b 11.6327(11)
_cell_length_c 14.9110(14)
_cell_measurement_reflns_used 4295
_cell_measurement_temperature 173(2)
_cell_measurement_theta_max 27.29
_cell_measurement_theta_min 2.56
_cell_volume 1682.0(3)
_computing_cell_refinement 'Bruker SAINT'
_computing_data_collection 'Bruker APEX2'
_computing_data_reduction 'Bruker SAINT'
_computing_molecular_graphics 'Bruker SHELXTL'
_computing_publication_material 'Bruker SHELXTL'
_computing_structure_refinement 'SHELXL-97 (Sheldrick, 2008)'
_computing_structure_solution 'SHELXS-97 (Sheldrick, 2008)'
_diffrn_ambient_temperature 173(2)
_diffrn_measured_fraction_theta_full 0.992
_diffrn_measured_fraction_theta_max 0.992
_diffrn_measurement_device_type 'Bruker APEX-II CCD'
_diffrn_measurement_method '\f and \w scans'
_diffrn_radiation_monochromator graphite
_diffrn_radiation_source 'fine-focus sealed tube'
_diffrn_radiation_type MoK\a
_diffrn_radiation_wavelength 0.71073
_diffrn_reflns_av_R_equivalents 0.0631
_diffrn_reflns_av_sigmaI/netI 0.0839
_diffrn_reflns_limit_h_max 13
_diffrn_reflns_limit_h_min -13
_diffrn_reflns_limit_k_max 15
_diffrn_reflns_limit_k_min -15
_diffrn_reflns_limit_l_max 19
_diffrn_reflns_limit_l_min -19
_diffrn_reflns_number 20942
_diffrn_reflns_theta_full 27.50
_diffrn_reflns_theta_max 27.50
_diffrn_reflns_theta_min 1.84
_exptl_absorpt_coefficient_mu 3.355
_exptl_absorpt_correction_T_max 0.8502
_exptl_absorpt_correction_T_min 0.4535
_exptl_absorpt_correction_type multi-scan
_exptl_absorpt_process_details sadabs
_exptl_crystal_colour purple
_exptl_crystal_density_diffrn 1.665
_exptl_crystal_density_method 'not measured'
_exptl_crystal_description plate
_exptl_crystal_F_000 844
_exptl_crystal_size_max 0.28
_exptl_crystal_size_mid 0.15
_exptl_crystal_size_min 0.05
_refine_diff_density_max 1.138
_refine_diff_density_min -0.626
_refine_diff_density_rms 0.108
_refine_ls_extinction_method none
_refine_ls_goodness_of_fit_ref 0.975
_refine_ls_hydrogen_treatment constr
_refine_ls_matrix_type full
_refine_ls_number_parameters 380
_refine_ls_number_reflns 7659
_refine_ls_number_restraints 0
_refine_ls_restrained_S_all 0.975
_refine_ls_R_factor_all 0.0867
_refine_ls_R_factor_gt 0.0421
_refine_ls_shift/su_max 0.001
_refine_ls_shift/su_mean 0.000
_refine_ls_structure_factor_coef Fsqd
_refine_ls_weighting_details 'calc w=1/[\s^2^(Fo^2^)+(0.0435P)^2^+0.0000P] where P=(Fo^2^+2Fc^2^)/3'
_refine_ls_weighting_scheme calc
_refine_ls_wR_factor_gt 0.0882
_refine_ls_wR_factor_ref 0.1017
_reflns_number_gt 5002
_reflns_number_total 7659
_reflns_threshold_expression I>2\s(I)
_cod_data_source_file om500141k_si_002.cif
_cod_data_source_block compound_8
_cod_depositor_comments
;
The following automatic conversions were performed:

'_symmetry_cell_setting' value 'Triclinic' changed to 'triclinic'
according to
/usr/data/users/saulius/crontab/automatic-downloads/rss-feeds/ACS/lib/dictionaries/cif_core.dic
dictionary named 'cif_core.dic' version 2.4.2 from 2011-04-26.

Automatic conversion script
Id: cif_fix_values 2281 2013-09-26 08:29:07Z andrius 

 Adding full bibliography for 4083164--4083170.cif.
;
_cod_database_code 4083169

loop_
_symmetry_equiv_pos_as_xyz
'x, y, z'
'-x, -y, -z'

loop_
_atom_site_label
_atom_site_type_symbol
_atom_site_fract_x
_atom_site_fract_y
_atom_site_fract_z
_atom_site_U_iso_or_equiv
_atom_site_adp_type
_atom_site_occupancy
_atom_site_symmetry_multiplicity
_atom_site_calc_flag
_atom_site_refinement_flags
C1 C 0.2923(4) 0.9408(4) 0.3452(2) 0.0201(8) Uani 1 1 d .
C2 C 0.3374(4) 0.9191(4) 0.4286(3) 0.0273(9) Uani 1 1 d .
H2 H 0.4016 0.8703 0.4293 0.033 Uiso 1 1 calc R
C3 C 0.2883(4) 0.9691(4) 0.5104(3) 0.0311(10) Uani 1 1 d .
H3 H 0.3184 0.9536 0.5668 0.037 Uiso 1 1 calc R
C4 C 0.1967(5) 1.0404(5) 0.5102(3) 0.0372(11) Uani 1 1 d .
H4 H 0.1628 1.0736 0.5663 0.045 Uiso 1 1 calc R
C5 C 0.1535(5) 1.0644(5) 0.4282(3) 0.0407(12) Uani 1 1 d .
H5 H 0.0912 1.1150 0.4281 0.049 Uiso 1 1 calc R
C6 C 0.2018(4) 1.0138(4) 0.3461(3) 0.0304(10) Uani 1 1 d .
H6 H 0.1719 1.0301 0.2900 0.036 Uiso 1 1 calc R
C7 C 0.2646(4) 0.8830(4) 0.1419(2) 0.0214(8) Uani 1 1 d .
C8 C 0.1256(4) 0.8662(4) 0.1341(3) 0.0257(9) Uani 1 1 d .
H8 H 0.0758 0.8484 0.1837 0.031 Uiso 1 1 calc R
C9 C 0.0595(4) 0.8754(4) 0.0536(3) 0.0322(10) Uani 1 1 d .
H9 H -0.0359 0.8617 0.0476 0.039 Uiso 1 1 calc R
C10 C 0.1312(4) 0.9044(4) -0.0177(3) 0.0320(10) Uani 1 1 d .
H10 H 0.0853 0.9116 -0.0722 0.038 Uiso 1 1 calc R
C11 C 0.2684(4) 0.9227(4) -0.0100(3) 0.0299(10) Uani 1 1 d .
H11 H 0.3172 0.9429 -0.0594 0.036 Uiso 1 1 calc R
C12 C 0.3377(4) 0.9121(4) 0.0691(2) 0.0243(9) Uani 1 1 d .
H12 H 0.4329 0.9243 0.0737 0.029 Uiso 1 1 calc R
C13 C 0.4255(4) 0.6187(4) 0.3731(3) 0.0226(9) Uani 1 1 d .
C14 C 0.3142(4) 0.5529(4) 0.4054(3) 0.0255(9) Uani 1 1 d .
H14 H 0.2387 0.5087 0.3638 0.031 Uiso 1 1 calc R
C15 C 0.3143(5) 0.5523(4) 0.4983(3) 0.0313(10) Uani 1 1 d .
H15 H 0.2406 0.5048 0.5198 0.038 Uiso 1 1 calc R
C16 C 0.4214(5) 0.6208(4) 0.5597(3) 0.0334(11) Uani 1 1 d .
H16 H 0.4191 0.6228 0.6236 0.040 Uiso 1 1 calc R
C17 C 0.5313(5) 0.6860(4) 0.5291(3) 0.0334(11) Uani 1 1 d .
H17 H 0.6052 0.7315 0.5716 0.040 Uiso 1 1 calc R
C18 C 0.5342(4) 0.6855(4) 0.4360(3) 0.0283(10) Uani 1 1 d .
H18 H 0.6102 0.7306 0.4149 0.034 Uiso 1 1 calc R
C19 C 0.3771(4) 0.4913(4) 0.1782(3) 0.0243(9) Uani 1 1 d .
C20 C 0.3684(4) 0.4884(4) 0.0835(3) 0.0321(10) Uani 1 1 d .
H20 H 0.3847 0.5620 0.0640 0.039 Uiso 1 1 calc R
C21 C 0.3366(5) 0.3806(5) 0.0187(3) 0.0373(11) Uani 1 1 d .
H21 H 0.3291 0.3802 -0.0450 0.045 Uiso 1 1 calc R
C22 C 0.3153(4) 0.2721(5) 0.0462(3) 0.0395(12) Uani 1 1 d .
H22 H 0.2929 0.1977 0.0012 0.047 Uiso 1 1 calc R
C23 C 0.3267(4) 0.2726(4) 0.1384(3) 0.0347(11) Uani 1 1 d .
H23 H 0.3135 0.1984 0.1571 0.042 Uiso 1 1 calc R
C24 C 0.3573(4) 0.3811(4) 0.2045(3) 0.0272(9) Uani 1 1 d .
H24 H 0.3649 0.3806 0.2681 0.033 Uiso 1 1 calc R
C25 C 0.1630(4) 0.6579(4) 0.2353(3) 0.0206(8) Uani 1 1 d .
C26 C 0.0974(4) 0.5875(4) 0.1518(3) 0.0268(10) Uani 1 1 d .
H26 H 0.1451 0.5787 0.0982 0.032 Uiso 1 1 calc R
C27 C -0.0365(4) 0.5300(4) 0.1459(3) 0.0306(10) Uani 1 1 d .
H27 H -0.0799 0.4817 0.0885 0.037 Uiso 1 1 calc R
C28 C -0.1078(4) 0.5426(4) 0.2240(3) 0.0269(9) Uani 1 1 d .
C29 C -0.0423(4) 0.6168(4) 0.3066(3) 0.0298(10) Uani 1 1 d .
H29 H -0.0908 0.6286 0.3597 0.036 Uiso 1 1 calc R
C30 C 0.0919(4) 0.6736(4) 0.3127(3) 0.0257(9) Uani 1 1 d .
H30 H 0.1351 0.7232 0.3698 0.031 Uiso 1 1 calc R
C31 C -0.3021(5) 0.3508(5) 0.1232(3) 0.0500(14) Uani 1 1 d .
H31A H -0.3107 0.3853 0.0695 0.075 Uiso 1 1 calc R
H31B H -0.3849 0.2917 0.1251 0.075 Uiso 1 1 calc R
H31C H -0.2259 0.3109 0.1185 0.075 Uiso 1 1 calc R
C32 C 0.9107(5) 0.2701(5) 0.3328(3) 0.0452(13) Uani 1 1 d .
H32A H 0.8425 0.3135 0.3165 0.054 Uiso 1 1 calc R
H32B H 0.8657 0.1844 0.3257 0.054 Uiso 1 1 calc R
N1 N 0.3048(3) 0.7141(3) 0.2393(2) 0.0178(7) Uani 1 1 d .
P1 P 0.35819(10) 0.86580(10) 0.24216(6) 0.0177(2) Uani 1 1 d .
P2 P 0.42180(10) 0.63606(10) 0.25671(6) 0.0190(2) Uani 1 1 d .
S1 S 0.59839(10) 0.72947(10) 0.22915(7) 0.0243(2) Uani 1 1 d .
S2 S -0.27501(11) 0.46764(11) 0.22546(9) 0.0406(3) Uani 1 1 d .
Ni1 Ni 0.57246(5) 0.91139(5) 0.23986(3) 0.01821(12) Uani 1 1 d .
Br1 Br 0.54907(4) 1.10832(4) 0.25537(3) 0.02861(12) Uani 1 1 d .
Br2 Br 0.80488(4) 0.95399(4) 0.22305(3) 0.02930(12) Uani 1 1 d .
Cl1 Cl 1.03784(14) 0.27962(14) 0.25707(9) 0.0577(4) Uani 1 1 d .
Cl2 Cl 0.97398(14) 0.33143(15) 0.44711(9) 0.0597(4) Uani 1 1 d .

loop_
_atom_site_aniso_label
_atom_site_aniso_U_11
_atom_site_aniso_U_22
_atom_site_aniso_U_33
_atom_site_aniso_U_23
_atom_site_aniso_U_13
_atom_site_aniso_U_12
C1 0.0177(19) 0.020(2) 0.0219(19) 0.0065(17) 0.0049(15) 0.0009(17)
C2 0.032(2) 0.026(2) 0.0207(19) 0.0014(18) -0.0030(17) 0.005(2)
C3 0.036(3) 0.033(3) 0.020(2) 0.0052(19) 0.0013(18) -0.002(2)
C4 0.038(3) 0.042(3) 0.025(2) -0.002(2) 0.009(2) 0.002(2)
C5 0.039(3) 0.047(3) 0.040(3) 0.006(2) 0.011(2) 0.023(2)
C6 0.033(2) 0.035(3) 0.025(2) 0.007(2) 0.0044(18) 0.010(2)
C7 0.023(2) 0.020(2) 0.0204(19) 0.0057(17) -0.0009(16) 0.0022(17)
C8 0.025(2) 0.031(3) 0.024(2) 0.0135(19) 0.0026(17) 0.0064(19)
C9 0.027(2) 0.037(3) 0.033(2) 0.009(2) -0.0051(19) 0.008(2)
C10 0.041(3) 0.034(3) 0.024(2) 0.011(2) -0.0041(19) 0.010(2)
C11 0.039(3) 0.031(3) 0.019(2) 0.0102(19) 0.0041(18) 0.002(2)
C12 0.026(2) 0.026(2) 0.0196(19) 0.0053(18) 0.0004(16) 0.0016(19)
C13 0.025(2) 0.019(2) 0.024(2) 0.0048(17) -0.0006(17) 0.0050(18)
C14 0.028(2) 0.025(2) 0.024(2) 0.0073(18) 0.0008(17) 0.0060(19)
C15 0.038(3) 0.033(3) 0.029(2) 0.015(2) 0.011(2) 0.014(2)
C16 0.052(3) 0.036(3) 0.019(2) 0.008(2) 0.007(2) 0.024(2)
C17 0.043(3) 0.027(3) 0.025(2) 0.0007(19) -0.009(2) 0.005(2)
C18 0.033(2) 0.027(2) 0.026(2) 0.0085(19) -0.0039(18) 0.006(2)
C19 0.022(2) 0.023(2) 0.024(2) 0.0005(18) -0.0003(16) 0.0017(18)
C20 0.035(3) 0.032(3) 0.027(2) 0.007(2) 0.0022(19) 0.004(2)
C21 0.035(3) 0.045(3) 0.024(2) -0.003(2) 0.0016(19) 0.003(2)
C22 0.030(3) 0.034(3) 0.043(3) -0.013(2) 0.001(2) 0.004(2)
C23 0.029(2) 0.022(2) 0.051(3) 0.004(2) 0.004(2) 0.005(2)
C24 0.021(2) 0.027(2) 0.031(2) 0.005(2) 0.0010(17) 0.0007(19)
C25 0.019(2) 0.021(2) 0.0237(19) 0.0111(17) -0.0004(16) 0.0006(17)
C26 0.026(2) 0.034(3) 0.0199(19) 0.0102(19) 0.0042(17) 0.002(2)
C27 0.025(2) 0.036(3) 0.026(2) 0.005(2) -0.0041(18) 0.000(2)
C28 0.019(2) 0.023(2) 0.038(2) 0.012(2) 0.0000(18) 0.0002(18)
C29 0.026(2) 0.034(3) 0.030(2) 0.010(2) 0.0093(18) 0.003(2)
C30 0.024(2) 0.026(2) 0.026(2) 0.0073(19) 0.0027(17) 0.0003(19)
C31 0.036(3) 0.055(4) 0.044(3) 0.006(3) -0.001(2) -0.019(3)
C32 0.029(3) 0.051(4) 0.046(3) 0.003(3) -0.003(2) -0.002(2)
N1 0.0156(16) 0.0181(18) 0.0192(15) 0.0069(14) 0.0015(13) -0.0005(14)
P1 0.0174(5) 0.0190(6) 0.0168(5) 0.0067(4) 0.0008(4) 0.0012(4)
P2 0.0191(5) 0.0195(6) 0.0184(5) 0.0062(4) 0.0006(4) 0.0019(4)
S1 0.0187(5) 0.0234(6) 0.0318(5) 0.0094(5) 0.0050(4) 0.0033(4)
S2 0.0211(6) 0.0296(7) 0.0638(8) 0.0026(6) 0.0091(6) -0.0034(5)
Ni1 0.0174(3) 0.0189(3) 0.0182(2) 0.0070(2) 0.00204(19) 0.0006(2)
Br1 0.0289(2) 0.0209(2) 0.0360(2) 0.00890(19) 0.00247(18) 0.00299(18)
Br2 0.0202(2) 0.0320(3) 0.0364(2) 0.0126(2) 0.00740(17) 0.00136(18)
Cl1 0.0572(9) 0.0584(10) 0.0451(7) 0.0047(7) 0.0113(6) -0.0092(7)
Cl2 0.0534(9) 0.0741(11) 0.0434(7) -0.0074(7) 0.0010(6) 0.0187(8)

loop_
_atom_type_symbol
_atom_type_description
_atom_type_scat_dispersion_real
_atom_type_scat_dispersion_imag
_atom_type_scat_source
C C 0.0033 0.0016 'International Tables Vol C Tables 4.2.6.8 and 6.1.1.4'
H H 0.0000 0.0000 'International Tables Vol C Tables 4.2.6.8 and 6.1.1.4'
N N 0.0061 0.0033 'International Tables Vol C Tables 4.2.6.8 and 6.1.1.4'
P P 0.1023 0.0942 'International Tables Vol C Tables 4.2.6.8 and 6.1.1.4'
S S 0.1246 0.1234 'International Tables Vol C Tables 4.2.6.8 and 6.1.1.4'
Ni Ni 0.3393 1.1124 'International Tables Vol C Tables 4.2.6.8 and 6.1.1.4'
Br Br -0.2901 2.4595 'International Tables Vol C Tables 4.2.6.8 and 6.1.1.4'
Cl Cl 0.1484 0.1585 'International Tables Vol C Tables 4.2.6.8 and 6.1.1.4'

loop_
_geom_angle_atom_site_label_1
_geom_angle_atom_site_label_2
_geom_angle_atom_site_label_3
_geom_angle
C6 C1 C2 119.0(4)
C6 C1 P1 124.9(3)
C2 C1 P1 116.1(3)
C3 C2 C1 120.0(4)
C3 C2 H2 120.0
C1 C2 H2 120.0
C4 C3 C2 120.4(4)
C4 C3 H3 119.8
C2 C3 H3 119.8
C3 C4 C5 120.0(4)
C3 C4 H4 120.0
C5 C4 H4 120.0
C4 C5 C6 119.7(4)
C4 C5 H5 120.2
C6 C5 H5 120.2
C1 C6 C5 120.9(4)
C1 C6 H6 119.6
C5 C6 H6 119.6
C8 C7 C12 119.7(3)
C8 C7 P1 122.7(3)
C12 C7 P1 117.6(3)
C7 C8 C9 119.8(4)
C7 C8 H8 120.1
C9 C8 H8 120.1
C10 C9 C8 120.5(4)
C10 C9 H9 119.8
C8 C9 H9 119.8
C11 C10 C9 120.0(4)
C11 C10 H10 120.0
C9 C10 H10 120.0
C10 C11 C12 120.9(4)
C10 C11 H11 119.5
C12 C11 H11 119.5
C11 C12 C7 119.0(4)
C11 C12 H12 120.5
C7 C12 H12 120.5
C18 C13 C14 119.1(4)
C18 C13 P2 119.0(3)
C14 C13 P2 121.2(3)
C15 C14 C13 119.9(4)
C15 C14 H14 120.1
C13 C14 H14 120.1
C16 C15 C14 120.1(4)
C16 C15 H15 119.9
C14 C15 H15 119.9
C17 C16 C15 120.6(4)
C17 C16 H16 119.7
C15 C16 H16 119.7
C16 C17 C18 120.0(4)
C16 C17 H17 120.0
C18 C17 H17 120.0
C17 C18 C13 120.2(4)
C17 C18 H18 119.9
C13 C18 H18 119.9
C24 C19 C20 118.0(4)
C24 C19 P2 124.5(3)
C20 C19 P2 117.4(3)
C21 C20 C19 120.9(4)
C21 C20 H20 119.5
C19 C20 H20 119.5
C20 C21 C22 120.2(4)
C20 C21 H21 119.9
C22 C21 H21 119.9
C23 C22 C21 119.9(4)
C23 C22 H22 120.1
C21 C22 H22 120.1
C22 C23 C24 120.3(4)
C22 C23 H23 119.8
C24 C23 H23 119.8
C23 C24 C19 120.6(4)
C23 C24 H24 119.7
C19 C24 H24 119.7
C30 C25 C26 119.4(3)
C30 C25 N1 121.4(3)
C26 C25 N1 119.2(3)
C27 C26 C25 120.8(4)
C27 C26 H26 119.6
C25 C26 H26 119.6
C26 C27 C28 120.2(4)
C26 C27 H27 119.9
C28 C27 H27 119.9
C27 C28 C29 118.5(4)
C27 C28 S2 123.9(3)
C29 C28 S2 117.6(3)
C30 C29 C28 121.3(4)
C30 C29 H29 119.3
C28 C29 H29 119.3
C29 C30 C25 119.7(4)
C29 C30 H30 120.1
C25 C30 H30 120.1
S2 C31 H31A 109.5
S2 C31 H31B 109.5
H31A C31 H31B 109.5
S2 C31 H31C 109.5
H31A C31 H31C 109.5
H31B C31 H31C 109.5
Cl2 C32 Cl1 111.8(3)
Cl2 C32 H32A 109.2
Cl1 C32 H32A 109.2
Cl2 C32 H32B 109.2
Cl1 C32 H32B 109.2
H32A C32 H32B 107.9
C25 N1 P2 119.7(3)
C25 N1 P1 121.7(3)
P2 N1 P1 118.06(18)
N1 P1 C7 102.97(17)
N1 P1 C1 103.71(16)
C7 P1 C1 108.58(18)
N1 P1 Ni1 110.38(11)
C7 P1 Ni1 114.42(13)
C1 P1 Ni1 115.52(13)
N1 P2 C19 107.97(17)
N1 P2 C13 109.57(16)
C19 P2 C13 109.89(19)
N1 P2 S1 106.78(12)
C19 P2 S1 110.35(14)
C13 P2 S1 112.15(14)
P2 S1 Ni1 105.81(5)
C28 S2 C31 103.3(2)
P1 Ni1 S1 94.76(4)
P1 Ni1 Br1 86.19(3)
S1 Ni1 Br1 178.26(4)
P1 Ni1 Br2 174.89(4)
S1 Ni1 Br2 84.09(3)
Br1 Ni1 Br2 95.10(2)

loop_
_geom_bond_atom_site_label_1
_geom_bond_atom_site_label_2
_geom_bond_distance
C1 C6 1.373(6)
C1 C2 1.400(5)
C1 P1 1.817(4)
C2 C3 1.390(6)
C2 H2 0.9500
C3 C4 1.368(6)
C3 H3 0.9500
C4 C5 1.387(6)
C4 H4 0.9500
C5 C6 1.391(6)
C5 H5 0.9500
C6 H6 0.9500
C7 C8 1.387(5)
C7 C12 1.405(5)
C7 P1 1.811(4)
C8 C9 1.389(5)
C8 H8 0.9500
C9 C10 1.378(6)
C9 H9 0.9500
C10 C11 1.368(6)
C10 H10 0.9500
C11 C12 1.391(5)
C11 H11 0.9500
C12 H12 0.9500
C13 C18 1.399(6)
C13 C14 1.400(6)
C13 P2 1.791(4)
C14 C15 1.386(5)
C14 H14 0.9500
C15 C16 1.383(6)
C15 H15 0.9500
C16 C17 1.373(6)
C16 H16 0.9500
C17 C18 1.389(5)
C17 H17 0.9500
C18 H18 0.9500
C19 C24 1.400(6)
C19 C20 1.403(5)
C19 P2 1.787(4)
C20 C21 1.374(6)
C20 H20 0.9500
C21 C22 1.390(7)
C21 H21 0.9500
C22 C23 1.375(6)
C22 H22 0.9500
C23 C24 1.388(6)
C23 H23 0.9500
C24 H24 0.9500
C25 C30 1.386(5)
C25 C26 1.389(5)
C25 N1 1.453(5)
C26 C27 1.383(6)
C26 H26 0.9500
C27 C28 1.393(6)
C27 H27 0.9500
C28 C29 1.393(6)
C28 S2 1.754(4)
C29 C30 1.383(6)
C29 H29 0.9500
C30 H30 0.9500
C31 S2 1.775(5)
C31 H31A 0.9800
C31 H31B 0.9800
C31 H31C 0.9800
C32 Cl2 1.737(5)
C32 Cl1 1.756(5)
C32 H32A 0.9900
C32 H32B 0.9900
N1 P2 1.683(3)
N1 P1 1.728(3)
P1 Ni1 2.1439(11)
P2 S1 2.0132(14)
S1 Ni1 2.1575(12)
Ni1 Br1 2.3130(7)
Ni1 Br2 2.3551(6)

loop_
_geom_torsion_atom_site_label_1
_geom_torsion_atom_site_label_2
_geom_torsion_atom_site_label_3
_geom_torsion_atom_site_label_4
_geom_torsion
C6 C1 C2 C3 1.5(6)
P1 C1 C2 C3 -177.5(3)
C1 C2 C3 C4 -0.6(7)
C2 C3 C4 C5 -0.7(7)
C3 C4 C5 C6 1.1(7)
C2 C1 C6 C5 -1.1(7)
P1 C1 C6 C5 177.9(4)
C4 C5 C6 C1 -0.2(7)
C12 C7 C8 C9 1.5(6)
P1 C7 C8 C9 -177.1(3)
C7 C8 C9 C10 -1.8(7)
C8 C9 C10 C11 0.9(7)
C9 C10 C11 C12 0.2(7)
C10 C11 C12 C7 -0.5(6)
C8 C7 C12 C11 -0.4(6)
P1 C7 C12 C11 178.3(3)
C18 C13 C14 C15 -1.6(6)
P2 C13 C14 C15 -172.7(3)
C13 C14 C15 C16 2.9(6)
C14 C15 C16 C17 -2.8(7)
C15 C16 C17 C18 1.3(7)
C16 C17 C18 C13 0.0(7)
C14 C13 C18 C17 0.2(6)
P2 C13 C18 C17 171.5(3)
C24 C19 C20 C21 2.3(6)
P2 C19 C20 C21 179.0(3)
C19 C20 C21 C22 -1.4(7)
C20 C21 C22 C23 -0.3(7)
C21 C22 C23 C24 1.0(7)
C22 C23 C24 C19 -0.1(6)
C20 C19 C24 C23 -1.6(6)
P2 C19 C24 C23 -178.0(3)
C30 C25 C26 C27 -2.0(6)
N1 C25 C26 C27 178.2(4)
C25 C26 C27 C28 0.3(7)
C26 C27 C28 C29 1.8(6)
C26 C27 C28 S2 -176.6(4)
C27 C28 C29 C30 -2.3(7)
S2 C28 C29 C30 176.2(3)
C28 C29 C30 C25 0.7(7)
C26 C25 C30 C29 1.5(6)
N1 C25 C30 C29 -178.7(4)
C30 C25 N1 P2 94.4(4)
C26 C25 N1 P2 -85.9(4)
C30 C25 N1 P1 -76.8(4)
C26 C25 N1 P1 102.9(4)
C25 N1 P1 C7 -54.1(3)
P2 N1 P1 C7 134.5(2)
C25 N1 P1 C1 59.0(3)
P2 N1 P1 C1 -112.3(2)
C25 N1 P1 Ni1 -176.7(2)
P2 N1 P1 Ni1 12.0(2)
C8 C7 P1 N1 64.9(4)
C12 C7 P1 N1 -113.7(3)
C8 C7 P1 C1 -44.6(4)
C12 C7 P1 C1 136.8(3)
C8 C7 P1 Ni1 -175.3(3)
C12 C7 P1 Ni1 6.1(4)
C6 C1 P1 N1 -118.4(4)
C2 C1 P1 N1 60.5(3)
C6 C1 P1 C7 -9.4(4)
C2 C1 P1 C7 169.6(3)
C6 C1 P1 Ni1 120.7(3)
C2 C1 P1 Ni1 -60.4(3)
C25 N1 P2 C19 48.8(3)
P1 N1 P2 C19 -139.6(2)
C25 N1 P2 C13 -70.9(3)
P1 N1 P2 C13 100.7(2)
C25 N1 P2 S1 167.5(2)
P1 N1 P2 S1 -21.0(2)
C24 C19 P2 N1 -123.5(3)
C20 C19 P2 N1 60.0(4)
C24 C19 P2 C13 -4.1(4)
C20 C19 P2 C13 179.5(3)
C24 C19 P2 S1 120.1(3)
C20 C19 P2 S1 -56.4(3)
C18 C13 P2 N1 -107.3(3)
C14 C13 P2 N1 63.8(4)
C18 C13 P2 C19 134.2(3)
C14 C13 P2 C19 -54.7(4)
C18 C13 P2 S1 11.0(4)
C14 C13 P2 S1 -177.8(3)
N1 P2 S1 Ni1 20.42(13)
C19 P2 S1 Ni1 137.52(15)
C13 P2 S1 Ni1 -99.61(15)
C27 C28 S2 C31 16.5(4)
C29 C28 S2 C31 -162.0(4)
N1 P1 Ni1 S1 2.27(11)
C7 P1 Ni1 S1 -113.30(15)
C1 P1 Ni1 S1 119.50(14)
N1 P1 Ni1 Br1 -176.26(11)
C7 P1 Ni1 Br1 68.16(15)
C1 P1 Ni1 Br1 -59.03(14)
P2 S1 Ni1 P1 -12.57(6)
P2 S1 Ni1 Br2 172.43(5)
